data_1526213
loop_
_publ_author_name
'Gulo, F.'
'Perrin, C.'

_publ_section_title
;
 The crystal structure of Nb3 O2 Cl5, an original Nb3 cluster oxyhalide
;
_journal_name_full 'Materials Research Bulletin'
_journal_page_first 253
_journal_page_last 262
_journal_volume 35
_journal_year 2000
_chemical_formula_sum 'Cl5 Nb3 O2'
_chemical_name_systematic 'Nb3 O2 Cl5'
_space_group_IT_number 58
_symmetry_space_group_name_Hall '-P 2 2n'
_symmetry_space_group_name_H-M 'P n n m'
_cell_angle_alpha 90
_cell_angle_beta 90
_cell_angle_gamma 90
_cell_formula_units_Z 4
_cell_length_a 8.06
_cell_length_b 14.496
_cell_length_c 6.695
_cell_volume 782.229
_citation_journal_id_ASTM MRBUAC
_cod_data_source_file Gulo_MRBUAC_2000_311.cif
_cod_data_source_block Cl5Nb3O2
_cod_original_cell_volume 782.2289
_cod_database_code 1526213

loop_
_symmetry_equiv_pos_as_xyz
x,y,z
-x,-y,z
x+1/2,-y+1/2,-z+1/2
-x+1/2,y+1/2,-z+1/2
-x,-y,-z
x,y,-z
-x-1/2,y-1/2,z-1/2
x-1/2,-y-1/2,z-1/2

loop_
_atom_site_label
_atom_site_type_symbol
_atom_site_fract_x
_atom_site_fract_y
_atom_site_fract_z
_atom_site_occupancy
_atom_site_U_iso_or_equiv
Cl3 Cl-1 0.205 0.3591 0.5 1 0.0
O1 O-2 0.9912 0.2259 0.2215 1 0.0
Nb1 Nb+3 0.0253 0.13481 0 1 0.0
Nb2 Nb+3 0.2397 0.24009 0.2126 1 0.0
Cl1 Cl-1 0 0 0.2418 1 0.0
Cl4 Cl-1 0.2745 0.1287 0.5 1 0.0
Cl2 Cl-1 0.2109 0.3736 0 1 0.0
Cl5 Cl-1 0.3269 0.1111 0 1 0.0
